data_7002133
loop_
_publ_author_name
'Munh\'a, Rui F.'
'Veiros, Luis F.'
'Duarte, M. Teresa'
'Fryzuk, Michael D.'
'Martins, Ana M.'

_publ_section_title
;
 Synthesis and structural studies of amido, hydrazido and imido
 zirconium(iv) complexes incorporating a diamido/diamine cyclam-based
 ligand
;
_journal_issue 36
_journal_name_full 'Dalton Transactions'
_journal_page_first 7494
_journal_page_last 7508
_journal_paper_doi 10.1039/b907335c
_journal_year 2009
_chemical_formula_moiety 'C40 H53 Cl N6 Zr, C7 H8'
_chemical_formula_sum 'C47 H61 Cl N6 Zr'
_chemical_formula_weight 836.69
_chemical_name_systematic
;
(Bn2Cyclam)ZrCl(NPhNPhBu)
;
_space_group_IT_number 14
_symmetry_cell_setting monoclinic
_symmetry_space_group_name_Hall '-P 2yn'
_symmetry_space_group_name_H-M 'P 1 21/n 1'
_atom_sites_solution_hydrogens geom
_atom_sites_solution_primary direct
_atom_sites_solution_secondary difmap
_audit_creation_method SHELXL-97
_cell_angle_alpha 90.00
_cell_angle_beta 101.019(18)
_cell_angle_gamma 90.00
_cell_formula_units_Z 4
_cell_length_a 10.978(6)
_cell_length_b 15.349(8)
_cell_length_c 26.502(15)
_cell_measurement_reflns_used 2379
_cell_measurement_temperature 150(2)
_cell_measurement_theta_max 22.16
_cell_measurement_theta_min 2.31
_cell_volume 4383(4)
_computing_cell_refinement 'BRUKER SMART'
_computing_data_collection 'BRUKER SMART'
_computing_data_reduction 'BRUKER SAINT'
_computing_molecular_graphics ORTEP3
_computing_structure_refinement 'SHELXL-97 (Sheldrick, 2008)'
_computing_structure_solution SIR97
_diffrn_ambient_temperature 150(2)
_diffrn_measured_fraction_theta_full 0.990
_diffrn_measured_fraction_theta_max 0.990
_diffrn_measurement_device_type 'CCD area detector'
_diffrn_measurement_method 'phi and omega scans'
_diffrn_radiation_monochromator graphite
_diffrn_radiation_source 'fine-focus sealed tube'
_diffrn_radiation_type MoK\a
_diffrn_radiation_wavelength 0.71073
_diffrn_reflns_av_R_equivalents 0.1146
_diffrn_reflns_av_sigmaI/netI 0.0975
_diffrn_reflns_limit_h_max 13
_diffrn_reflns_limit_h_min -13
_diffrn_reflns_limit_k_max 18
_diffrn_reflns_limit_k_min -18
_diffrn_reflns_limit_l_max 31
_diffrn_reflns_limit_l_min -31
_diffrn_reflns_number 37951
_diffrn_reflns_theta_full 25.59
_diffrn_reflns_theta_max 25.59
_diffrn_reflns_theta_min 2.55
_exptl_absorpt_coefficient_mu 0.351
_exptl_absorpt_correction_T_max 0.9658
_exptl_absorpt_correction_T_min 0.9331
_exptl_absorpt_correction_type multi-scan
_exptl_absorpt_process_details 'SADABS (Sheldrick, 1996)'
_exptl_crystal_colour yellow
_exptl_crystal_density_diffrn 1.268
_exptl_crystal_density_method 'not measured'
_exptl_crystal_description block
_exptl_crystal_F_000 1768
_exptl_crystal_size_max 0.20
_exptl_crystal_size_mid 0.20
_exptl_crystal_size_min 0.10
_refine_diff_density_max 0.385
_refine_diff_density_min -0.412
_refine_diff_density_rms 0.081
_refine_ls_extinction_method none
_refine_ls_goodness_of_fit_ref 0.994
_refine_ls_hydrogen_treatment constr
_refine_ls_matrix_type full
_refine_ls_number_parameters 497
_refine_ls_number_reflns 8176
_refine_ls_number_restraints 30
_refine_ls_restrained_S_all 0.992
_refine_ls_R_factor_all 0.0956
_refine_ls_R_factor_gt 0.0505
_refine_ls_shift/su_max 0.004
_refine_ls_shift/su_mean 0.000
_refine_ls_structure_factor_coef Fsqd
_refine_ls_weighting_details 'calc w=1/[\s^2^(Fo^2^)+(0.0363P)^2^+0.0000P] where P=(Fo^2^+2Fc^2^)/3'
_refine_ls_weighting_scheme calc
_refine_ls_wR_factor_gt 0.0953
_refine_ls_wR_factor_ref 0.1089
_reflns_number_gt 5365
_reflns_number_total 8176
_reflns_threshold_expression >2\s(I)
_cod_data_source_file b907335c.txt
_cod_data_source_block Compound9
_cod_depositor_comments
;
The following automatic conversions were performed:
'_symmetry_cell_setting' value 'Monoclinic' changed to 'monoclinic'
according to '/home/saulius/struct/CIF-dictionaries/cif_core.dic'
dictionary named 'cif_core.dic' version 2.4.1 from 2010-06-29.

Automatic conversion script
Id: cif_fix_enum 1527 2010-12-29 10:47:43Z saulius 
;
_cod_original_sg_symbol_H-M P21/n
_cod_database_code 7002133

loop_
_symmetry_equiv_pos_as_xyz
'x, y, z'
'-x+1/2, y+1/2, -z+1/2'
'-x, -y, -z'
'x-1/2, -y-1/2, z-1/2'

loop_
_atom_site_label
_atom_site_type_symbol
_atom_site_fract_x
_atom_site_fract_y
_atom_site_fract_z
_atom_site_U_iso_or_equiv
_atom_site_adp_type
_atom_site_occupancy
_atom_site_symmetry_multiplicity
_atom_site_calc_flag
_atom_site_refinement_flags
_atom_site_disorder_assembly
_atom_site_disorder_group
C1 C 0.7395(3) 1.0723(2) 0.35237(14) 0.0280(8) Uani 1 1 d . . .
H1A H 0.7595 1.1110 0.3827 0.034 Uiso 1 1 calc R . .
H1B H 0.7494 1.1061 0.3216 0.034 Uiso 1 1 calc R . .
C2 C 0.8281(3) 0.9945(2) 0.35907(14) 0.0294(9) Uani 1 1 d . . .
H2A H 0.9080 1.0116 0.3498 0.035 Uiso 1 1 calc R . .
H2B H 0.8446 0.9753 0.3954 0.035 Uiso 1 1 calc R . .
C3 C 0.8667(3) 0.8572(2) 0.31993(15) 0.0304(9) Uani 1 1 d . . .
H3A H 0.8258 0.8004 0.3107 0.036 Uiso 1 1 calc R . .
H3B H 0.9245 0.8501 0.3533 0.036 Uiso 1 1 calc R . .
C4 C 0.9411(3) 0.8831(2) 0.27843(15) 0.0321(9) Uani 1 1 d . . .
H4A H 0.9738 0.9428 0.2858 0.038 Uiso 1 1 calc R . .
H4B H 1.0131 0.8434 0.2809 0.038 Uiso 1 1 calc R . .
C5 C 0.8668(3) 0.8806(2) 0.22331(15) 0.0320(9) Uani 1 1 d . . .
H5A H 0.9236 0.8961 0.1999 0.038 Uiso 1 1 calc R . .
H5B H 0.8396 0.8198 0.2155 0.038 Uiso 1 1 calc R . .
C6 C 0.7913(3) 1.0315(2) 0.21521(15) 0.0276(9) Uani 1 1 d . . .
H6A H 0.8406 1.0461 0.1888 0.033 Uiso 1 1 calc R . .
H6B H 0.8433 1.0426 0.2494 0.033 Uiso 1 1 calc R . .
C7 C 0.6762(3) 1.0885(2) 0.20804(14) 0.0281(9) Uani 1 1 d . . .
H7A H 0.6980 1.1464 0.2237 0.034 Uiso 1 1 calc R . .
H7B H 0.6434 1.0970 0.1709 0.034 Uiso 1 1 calc R . .
C8 C 0.4840(3) 1.1114(2) 0.23725(14) 0.0284(9) Uani 1 1 d . . .
H8A H 0.4052 1.0803 0.2376 0.034 Uiso 1 1 calc R . .
H8B H 0.4708 1.1506 0.2070 0.034 Uiso 1 1 calc R . .
C9 C 0.5181(4) 1.1658(2) 0.28615(14) 0.0325(9) Uani 1 1 d . . .
H9A H 0.4580 1.2143 0.2843 0.039 Uiso 1 1 calc R . .
H9B H 0.6011 1.1918 0.2871 0.039 Uiso 1 1 calc R . .
C10 C 0.5204(3) 1.1160(2) 0.33655(14) 0.0299(9) Uani 1 1 d . . .
H10A H 0.5407 1.1577 0.3654 0.036 Uiso 1 1 calc R . .
H10B H 0.4360 1.0934 0.3365 0.036 Uiso 1 1 calc R . .
C11 C 0.5899(3) 0.9961(2) 0.39546(13) 0.0274(9) Uani 1 1 d . . .
H11A H 0.6496 0.9473 0.4026 0.033 Uiso 1 1 calc R . .
H11B H 0.5055 0.9705 0.3888 0.033 Uiso 1 1 calc R . .
C12 C 0.6035(3) 1.0523(2) 0.44399(14) 0.0289(9) Uani 1 1 d . . .
C13 C 0.4997(4) 1.0903(2) 0.45764(15) 0.0357(10) Uani 1 1 d . . .
H13 H 0.4204 1.0817 0.4365 0.043 Uiso 1 1 calc R . .
C14 C 0.5101(4) 1.1408(2) 0.50200(16) 0.0435(11) Uani 1 1 d . . .
H14 H 0.4382 1.1672 0.5103 0.052 Uiso 1 1 calc R . .
C15 C 0.6228(4) 1.1528(2) 0.53374(16) 0.0447(11) Uani 1 1 d . . .
H15 H 0.6292 1.1871 0.5640 0.054 Uiso 1 1 calc R . .
C16 C 0.7275(4) 1.1144(3) 0.52125(16) 0.0481(12) Uani 1 1 d . . .
H16 H 0.8061 1.1222 0.5431 0.058 Uiso 1 1 calc R . .
C17 C 0.7177(4) 1.0643(2) 0.47661(15) 0.0381(10) Uani 1 1 d . . .
H17 H 0.7899 1.0380 0.4684 0.046 Uiso 1 1 calc R . .
C18 C 0.6872(3) 0.9169(2) 0.15702(14) 0.0283(9) Uani 1 1 d . . .
H18A H 0.6175 0.9584 0.1480 0.034 Uiso 1 1 calc R . .
H18B H 0.6508 0.8579 0.1576 0.034 Uiso 1 1 calc R . .
C19 C 0.7621(3) 0.9191(2) 0.11443(15) 0.0322(9) Uani 1 1 d . . .
C20 C 0.7697(4) 0.9932(3) 0.08524(16) 0.0435(11) Uani 1 1 d . . .
H20 H 0.7284 1.0449 0.0923 0.052 Uiso 1 1 calc R . .
C21 C 0.8375(4) 0.9926(3) 0.04560(17) 0.0559(13) Uani 1 1 d . . .
H21 H 0.8426 1.0438 0.0260 0.067 Uiso 1 1 calc R . .
C22 C 0.8969(4) 0.9172(3) 0.03503(18) 0.0601(14) Uani 1 1 d . . .
H22 H 0.9434 0.9167 0.0082 0.072 Uiso 1 1 calc R . .
C23 C 0.8889(4) 0.8434(3) 0.06318(18) 0.0578(13) Uani 1 1 d . . .
H23 H 0.9294 0.7916 0.0557 0.069 Uiso 1 1 calc R . .
C24 C 0.8225(4) 0.8437(3) 0.10238(16) 0.0430(11) Uani 1 1 d . . .
H24 H 0.8177 0.7920 0.1216 0.052 Uiso 1 1 calc R . .
C25 C 0.4245(3) 0.8052(2) 0.32841(13) 0.0220(8) Uani 1 1 d . . .
C26 C 0.3080(3) 0.7669(2) 0.32683(14) 0.0274(9) Uani 1 1 d . . .
H26 H 0.2357 0.7929 0.3072 0.033 Uiso 1 1 calc R . .
C27 C 0.2984(4) 0.6899(2) 0.35432(14) 0.0326(9) Uani 1 1 d . . .
H27 H 0.2190 0.6644 0.3532 0.039 Uiso 1 1 calc R . .
C28 C 0.4013(4) 0.6503(2) 0.38287(15) 0.0384(10) Uani 1 1 d . . .
H28 H 0.3931 0.5981 0.4012 0.046 Uiso 1 1 calc R . .
C29 C 0.5168(4) 0.6873(2) 0.38465(15) 0.0359(10) Uani 1 1 d . . .
H29 H 0.5884 0.6605 0.4044 0.043 Uiso 1 1 calc R . .
C30 C 0.5286(3) 0.7633(2) 0.35768(14) 0.0283(9) Uani 1 1 d . . .
H30 H 0.6087 0.7876 0.3590 0.034 Uiso 1 1 calc R . .
C31 C 0.2644(3) 0.9756(2) 0.28475(14) 0.0228(8) Uani 1 1 d . . .
C32 C 0.1879(3) 1.0310(2) 0.24987(15) 0.0309(9) Uani 1 1 d . . .
H32 H 0.1868 1.0260 0.2141 0.037 Uiso 1 1 calc R . .
C33 C 0.1145(3) 1.0927(2) 0.26761(16) 0.0317(10) Uani 1 1 d . . .
H33 H 0.0648 1.1305 0.2438 0.038 Uiso 1 1 calc R . .
C34 C 0.1119(3) 1.1003(2) 0.31993(16) 0.0345(10) Uani 1 1 d . . .
H34 H 0.0630 1.1440 0.3319 0.041 Uiso 1 1 calc R . .
C35 C 0.1826(3) 1.0427(2) 0.35404(16) 0.0317(9) Uani 1 1 d . . .
H35 H 0.1793 1.0455 0.3896 0.038 Uiso 1 1 calc R . .
C36 C 0.2586(3) 0.9806(2) 0.33660(14) 0.0271(9) Uani 1 1 d . . .
H36 H 0.3064 0.9417 0.3604 0.033 Uiso 1 1 calc R . .
C37 C 0.2947(3) 0.8643(2) 0.22001(14) 0.0288(9) Uani 1 1 d . . .
H37A H 0.2038 0.8608 0.2177 0.035 Uiso 1 1 calc R . .
H37B H 0.3284 0.8045 0.2256 0.035 Uiso 1 1 calc R . .
C38 C 0.3203(4) 0.8977(2) 0.16873(14) 0.0397(10) Uani 1 1 d . . .
H38A H 0.4110 0.8996 0.1702 0.048 Uiso 1 1 calc R . .
H38B H 0.2876 0.9577 0.1628 0.048 Uiso 1 1 calc R . .
C39 C 0.2595(5) 0.8390(3) 0.12372(18) 0.0717(16) Uani 1 1 d U . .
H39A H 0.2986 0.7807 0.1281 0.086 Uiso 1 1 calc R . .
H39B H 0.1705 0.8319 0.1249 0.086 Uiso 1 1 calc R . .
C40 C 0.2710(7) 0.8742(4) 0.0726(2) 0.109(2) Uani 1 1 d U . .
H40A H 0.2318 0.8339 0.0457 0.163 Uiso 1 1 calc R . .
H40B H 0.3589 0.8808 0.0710 0.163 Uiso 1 1 calc R . .
H40C H 0.2298 0.9310 0.0674 0.163 Uiso 1 1 calc R . .
C41 C 1.0664(6) 0.6316(5) 0.4557(3) 0.129(3) Uani 1 1 d U . .
H41A H 1.0169 0.6069 0.4242 0.194 Uiso 1 1 calc R . .
H41B H 1.0834 0.5864 0.4822 0.194 Uiso 1 1 calc R . .
H41C H 1.1450 0.6538 0.4484 0.194 Uiso 1 1 calc R . .
C42 C 0.9956(5) 0.7052(4) 0.4745(2) 0.0711(16) Uani 1 1 d . . .
C43 C 1.0361(5) 0.7447(5) 0.5223(2) 0.093(2) Uani 1 1 d U . .
H43 H 1.1109 0.7255 0.5436 0.111 Uiso 1 1 calc R . .
C44 C 0.9687(6) 0.8115(5) 0.5392(3) 0.095(2) Uani 1 1 d U . .
H44 H 0.9972 0.8375 0.5719 0.114 Uiso 1 1 calc R . .
C45 C 0.8641(6) 0.8389(3) 0.5095(2) 0.0786(17) Uani 1 1 d . . .
H45 H 0.8173 0.8845 0.5209 0.094 Uiso 1 1 calc R . .
C46 C 0.8240(5) 0.8008(3) 0.4620(2) 0.0687(15) Uani 1 1 d . . .
H46 H 0.7493 0.8209 0.4411 0.082 Uiso 1 1 calc R . .
C47 C 0.8882(4) 0.7353(3) 0.44424(19) 0.0527(12) Uani 1 1 d . . .
H47 H 0.8589 0.7107 0.4113 0.063 Uiso 1 1 calc R . .
N1 N 0.6099(3) 1.04148(16) 0.34653(11) 0.0248(7) Uani 1 1 d . . .
N2 N 0.7720(2) 0.92232(16) 0.32567(11) 0.0246(7) Uani 1 1 d . . .
N3 N 0.7550(3) 0.93797(16) 0.21083(11) 0.0252(7) Uani 1 1 d . . .
N4 N 0.5810(3) 1.04761(16) 0.23228(11) 0.0237(7) Uani 1 1 d . . .
N5 N 0.4475(2) 0.88171(16) 0.30276(11) 0.0216(7) Uani 1 1 d . . .
N6 N 0.3485(2) 0.91885(16) 0.26558(11) 0.0220(7) Uani 1 1 d . . .
Zr01 Zr 0.60497(3) 0.933090(19) 0.274659(14) 0.02173(11) Uani 1 1 d . . .
Cl1 Cl 0.60315(8) 0.77862(5) 0.23786(4) 0.0303(2) Uani 1 1 d . . .

loop_
_atom_site_aniso_label
_atom_site_aniso_U_11
_atom_site_aniso_U_22
_atom_site_aniso_U_33
_atom_site_aniso_U_23
_atom_site_aniso_U_13
_atom_site_aniso_U_12
C1 0.030(2) 0.0242(18) 0.030(2) -0.0025(17) 0.0055(18) -0.0069(17)
C2 0.024(2) 0.0312(19) 0.032(2) -0.0056(17) 0.0029(18) -0.0040(16)
C3 0.025(2) 0.0268(19) 0.035(2) -0.0007(17) -0.0046(19) -0.0024(16)
C4 0.020(2) 0.0295(19) 0.046(3) -0.0002(18) 0.0054(19) 0.0047(16)
C5 0.023(2) 0.0306(19) 0.043(3) -0.0045(18) 0.009(2) 0.0031(16)
C6 0.025(2) 0.0241(18) 0.035(2) -0.0035(16) 0.0093(18) -0.0070(15)
C7 0.030(2) 0.0241(18) 0.031(2) 0.0020(16) 0.0091(18) -0.0026(16)
C8 0.027(2) 0.0242(18) 0.034(2) 0.0032(17) 0.0049(18) -0.0009(16)
C9 0.034(2) 0.0218(18) 0.042(3) 0.0001(18) 0.010(2) 0.0016(16)
C10 0.033(2) 0.0241(18) 0.034(2) -0.0017(17) 0.0097(19) 0.0007(16)
C11 0.027(2) 0.0240(18) 0.030(2) 0.0009(16) 0.0032(18) -0.0047(16)
C12 0.035(2) 0.0233(19) 0.030(2) 0.0005(16) 0.0094(19) -0.0073(16)
C13 0.040(3) 0.032(2) 0.035(3) -0.0018(18) 0.008(2) -0.0045(18)
C14 0.056(3) 0.037(2) 0.040(3) -0.001(2) 0.015(2) 0.003(2)
C15 0.067(3) 0.038(2) 0.032(3) -0.005(2) 0.016(3) -0.005(2)
C16 0.054(3) 0.051(3) 0.035(3) -0.003(2) -0.004(2) -0.015(2)
C17 0.040(2) 0.042(2) 0.031(2) -0.002(2) 0.005(2) -0.003(2)
C18 0.026(2) 0.0285(19) 0.030(2) -0.0047(16) 0.0045(18) -0.0030(16)
C19 0.028(2) 0.039(2) 0.030(2) -0.0120(18) 0.0075(18) -0.0093(18)
C20 0.055(3) 0.041(2) 0.037(3) -0.011(2) 0.016(2) -0.012(2)
C21 0.070(4) 0.062(3) 0.039(3) -0.007(2) 0.019(3) -0.027(3)
C22 0.051(3) 0.093(4) 0.041(3) -0.024(3) 0.023(3) -0.020(3)
C23 0.054(3) 0.074(3) 0.047(3) -0.020(3) 0.012(3) 0.006(3)
C24 0.042(3) 0.046(2) 0.042(3) -0.011(2) 0.008(2) 0.003(2)
C25 0.025(2) 0.0210(17) 0.019(2) -0.0041(15) 0.0005(16) -0.0019(15)
C26 0.026(2) 0.0288(19) 0.025(2) -0.0021(17) 0.0009(17) -0.0042(16)
C27 0.038(2) 0.035(2) 0.026(2) -0.0072(18) 0.008(2) -0.0160(18)
C28 0.055(3) 0.027(2) 0.033(3) 0.0031(18) 0.005(2) -0.0082(19)
C29 0.040(3) 0.029(2) 0.035(3) 0.0056(18) 0.000(2) 0.0034(18)
C30 0.025(2) 0.0272(19) 0.031(2) -0.0015(17) 0.0026(18) 0.0019(16)
C31 0.0162(19) 0.0226(17) 0.029(2) 0.0011(16) 0.0041(17) -0.0035(15)
C32 0.026(2) 0.0280(19) 0.039(3) 0.0043(18) 0.0082(19) -0.0013(17)
C33 0.022(2) 0.0218(18) 0.052(3) 0.0067(18) 0.008(2) -0.0011(16)
C34 0.024(2) 0.0249(19) 0.055(3) -0.0046(19) 0.009(2) -0.0001(16)
C35 0.024(2) 0.035(2) 0.037(3) -0.0103(18) 0.0099(19) -0.0088(17)
C36 0.025(2) 0.0247(18) 0.031(2) -0.0018(17) 0.0016(18) -0.0002(16)
C37 0.024(2) 0.0308(19) 0.030(2) -0.0035(17) 0.0003(18) -0.0003(16)
C38 0.043(3) 0.047(2) 0.027(2) 0.0013(19) 0.000(2) 0.009(2)
C39 0.113(5) 0.064(3) 0.033(3) -0.006(3) -0.001(3) 0.018(3)
C40 0.172(7) 0.103(5) 0.045(4) -0.003(3) 0.004(4) 0.044(5)
C41 0.083(5) 0.161(7) 0.151(7) 0.021(6) 0.041(5) 0.044(5)
C42 0.042(3) 0.089(4) 0.083(5) 0.023(3) 0.013(3) 0.005(3)
C43 0.035(3) 0.164(7) 0.070(5) 0.035(4) -0.014(3) 0.001(4)
C44 0.063(4) 0.143(6) 0.073(5) -0.012(4) -0.002(4) -0.022(4)
C45 0.085(5) 0.073(4) 0.072(4) -0.006(3) 0.001(4) -0.005(3)
C46 0.080(4) 0.059(3) 0.055(4) 0.002(3) -0.018(3) 0.009(3)
C47 0.058(3) 0.049(3) 0.047(3) 0.010(2) 0.001(3) -0.004(2)
N1 0.0230(17) 0.0200(14) 0.0319(19) 0.0022(13) 0.0064(15) -0.0023(12)
N2 0.0177(16) 0.0224(15) 0.0324(18) -0.0039(13) 0.0016(14) -0.0020(12)
N3 0.0202(16) 0.0225(14) 0.0324(18) -0.0022(14) 0.0036(14) -0.0008(13)
N4 0.0204(16) 0.0247(15) 0.0268(18) 0.0026(13) 0.0059(14) 0.0027(12)
N5 0.0191(16) 0.0222(14) 0.0217(17) 0.0013(13) -0.0006(13) 0.0020(12)
N6 0.0212(16) 0.0232(15) 0.0210(17) -0.0009(13) 0.0027(13) 0.0023(12)
Zr01 0.01900(19) 0.01833(16) 0.0273(2) -0.00082(16) 0.00303(15) -0.00086(15)
Cl1 0.0276(5) 0.0224(4) 0.0418(6) -0.0039(4) 0.0089(5) -0.0025(4)

loop_
_atom_type_symbol
_atom_type_description
_atom_type_scat_dispersion_real
_atom_type_scat_dispersion_imag
_atom_type_scat_source
C C 0.0033 0.0016 'International Tables Vol C Tables 4.2.6.8 and 6.1.1.4'
H H 0.0000 0.0000 'International Tables Vol C Tables 4.2.6.8 and 6.1.1.4'
N N 0.0061 0.0033 'International Tables Vol C Tables 4.2.6.8 and 6.1.1.4'
Zr Zr -2.9673 0.5597 'International Tables Vol C Tables 4.2.6.8 and 6.1.1.4'
Cl Cl 0.1484 0.1585 'International Tables Vol C Tables 4.2.6.8 and 6.1.1.4'

loop_
_geom_angle_atom_site_label_1
_geom_angle_atom_site_label_2
_geom_angle_atom_site_label_3
_geom_angle
_geom_angle_site_symmetry_1
_geom_angle_site_symmetry_3
_geom_angle_publ_flag
N1 C1 C2 109.9(3) . . ?
N1 C1 H1A 109.7 . . ?
C2 C1 H1A 109.7 . . ?
N1 C1 H1B 109.7 . . ?
C2 C1 H1B 109.7 . . ?
H1A C1 H1B 108.2 . . ?
N2 C2 C1 109.4(3) . . ?
N2 C2 H2A 109.8 . . ?
C1 C2 H2A 109.8 . . ?
N2 C2 H2B 109.8 . . ?
C1 C2 H2B 109.8 . . ?
H2A C2 H2B 108.2 . . ?
N2 C3 C4 112.3(3) . . ?
N2 C3 H3A 109.1 . . ?
C4 C3 H3A 109.1 . . ?
N2 C3 H3B 109.1 . . ?
C4 C3 H3B 109.1 . . ?
H3A C3 H3B 107.9 . . ?
C5 C4 C3 114.5(3) . . ?
C5 C4 H4A 108.6 . . ?
C3 C4 H4A 108.6 . . ?
C5 C4 H4B 108.6 . . ?
C3 C4 H4B 108.6 . . ?
H4A C4 H4B 107.6 . . ?
N3 C5 C4 117.5(3) . . ?
N3 C5 H5A 107.9 . . ?
C4 C5 H5A 107.9 . . ?
N3 C5 H5B 107.9 . . ?
C4 C5 H5B 107.9 . . ?
H5A C5 H5B 107.2 . . ?
N3 C6 C7 110.0(3) . . ?
N3 C6 H6A 109.7 . . ?
C7 C6 H6A 109.7 . . ?
N3 C6 H6B 109.7 . . ?
C7 C6 H6B 109.7 . . ?
H6A C6 H6B 108.2 . . ?
N4 C7 C6 110.1(3) . . ?
N4 C7 H7A 109.6 . . ?
C6 C7 H7A 109.6 . . ?
N4 C7 H7B 109.6 . . ?
C6 C7 H7B 109.6 . . ?
H7A C7 H7B 108.2 . . ?
N4 C8 C9 112.1(3) . . ?
N4 C8 H8A 109.2 . . ?
C9 C8 H8A 109.2 . . ?
N4 C8 H8B 109.2 . . ?
C9 C8 H8B 109.2 . . ?
H8A C8 H8B 107.9 . . ?
C8 C9 C10 115.3(3) . . ?
C8 C9 H9A 108.5 . . ?
C10 C9 H9A 108.5 . . ?
C8 C9 H9B 108.5 . . ?
C10 C9 H9B 108.5 . . ?
H9A C9 H9B 107.5 . . ?
N1 C10 C9 115.8(3) . . ?
N1 C10 H10A 108.3 . . ?
C9 C10 H10A 108.3 . . ?
N1 C10 H10B 108.3 . . ?
C9 C10 H10B 108.3 . . ?
H10A C10 H10B 107.4 . . ?
N1 C11 C12 116.7(3) . . ?
N1 C11 H11A 108.1 . . ?
C12 C11 H11A 108.1 . . ?
N1 C11 H11B 108.1 . . ?
C12 C11 H11B 108.1 . . ?
H11A C11 H11B 107.3 . . ?
C13 C12 C17 118.0(4) . . ?
C13 C12 C11 120.1(3) . . ?
C17 C12 C11 121.8(3) . . ?
C12 C13 C14 120.9(4) . . ?
C12 C13 H13 119.5 . . ?
C14 C13 H13 119.5 . . ?
C15 C14 C13 120.8(4) . . ?
C15 C14 H14 119.6 . . ?
C13 C14 H14 119.6 . . ?
C14 C15 C16 119.3(4) . . ?
C14 C15 H15 120.4 . . ?
C16 C15 H15 120.4 . . ?
C15 C16 C17 120.2(4) . . ?
C15 C16 H16 119.9 . . ?
C17 C16 H16 119.9 . . ?
C12 C17 C16 120.8(4) . . ?
C12 C17 H17 119.6 . . ?
C16 C17 H17 119.6 . . ?
N3 C18 C19 117.2(3) . . ?
N3 C18 H18A 108.0 . . ?
C19 C18 H18A 108.0 . . ?
N3 C18 H18B 108.0 . . ?
C19 C18 H18B 108.0 . . ?
H18A C18 H18B 107.2 . . ?
C20 C19 C24 117.9(4) . . ?
C20 C19 C18 122.1(3) . . ?
C24 C19 C18 119.9(3) . . ?
C19 C20 C21 120.7(4) . . ?
C19 C20 H20 119.6 . . ?
C21 C20 H20 119.6 . . ?
C22 C21 C20 119.8(4) . . ?
C22 C21 H21 120.1 . . ?
C20 C21 H21 120.1 . . ?
C23 C22 C21 120.0(4) . . ?
C23 C22 H22 120.0 . . ?
C21 C22 H22 120.0 . . ?
C22 C23 C24 120.3(4) . . ?
C22 C23 H23 119.8 . . ?
C24 C23 H23 119.8 . . ?
C23 C24 C19 121.2(4) . . ?
C23 C24 H24 119.4 . . ?
C19 C24 H24 119.4 . . ?
C26 C25 N5 125.7(3) . . ?
C26 C25 C30 117.7(3) . . ?
N5 C25 C30 116.6(3) . . ?
C25 C26 C27 119.8(3) . . ?
C25 C26 H26 120.1 . . ?
C27 C26 H26 120.1 . . ?
C28 C27 C26 121.5(4) . . ?
C28 C27 H27 119.2 . . ?
C26 C27 H27 119.2 . . ?
C27 C28 C29 119.3(3) . . ?
C27 C28 H28 120.3 . . ?
C29 C28 H28 120.3 . . ?
C28 C29 C30 120.2(4) . . ?
C28 C29 H29 119.9 . . ?
C30 C29 H29 119.9 . . ?
C29 C30 C25 121.5(3) . . ?
C29 C30 H30 119.2 . . ?
C25 C30 H30 119.2 . . ?
C36 C31 C32 118.8(3) . . ?
C36 C31 N6 122.6(3) . . ?
C32 C31 N6 118.6(3) . . ?
C33 C32 C31 120.2(4) . . ?
C33 C32 H32 119.9 . . ?
C31 C32 H32 119.9 . . ?
C32 C33 C34 121.3(4) . . ?
C32 C33 H33 119.4 . . ?
C34 C33 H33 119.4 . . ?
C35 C34 C33 118.5(3) . . ?
C35 C34 H34 120.8 . . ?
C33 C34 H34 120.8 . . ?
C34 C35 C36 120.8(4) . . ?
C34 C35 H35 119.6 . . ?
C36 C35 H35 119.6 . . ?
C31 C36 C35 120.4(3) . . ?
C31 C36 H36 119.8 . . ?
C35 C36 H36 119.8 . . ?
N6 C37 C38 114.8(3) . . ?
N6 C37 H37A 108.6 . . ?
C38 C37 H37A 108.6 . . ?
N6 C37 H37B 108.6 . . ?
C38 C37 H37B 108.6 . . ?
H37A C37 H37B 107.5 . . ?
C37 C38 C39 111.5(3) . . ?
C37 C38 H38A 109.3 . . ?
C39 C38 H38A 109.3 . . ?
C37 C38 H38B 109.3 . . ?
C39 C38 H38B 109.3 . . ?
H38A C38 H38B 108.0 . . ?
C40 C39 C38 113.2(5) . . ?
C40 C39 H39A 108.9 . . ?
C38 C39 H39A 108.9 . . ?
C40 C39 H39B 108.9 . . ?
C38 C39 H39B 108.9 . . ?
H39A C39 H39B 107.7 . . ?
C39 C40 H40A 109.5 . . ?
C39 C40 H40B 109.5 . . ?
H40A C40 H40B 109.5 . . ?
C39 C40 H40C 109.5 . . ?
H40A C40 H40C 109.5 . . ?
H40B C40 H40C 109.5 . . ?
C42 C41 H41A 109.5 . . ?
C42 C41 H41B 109.5 . . ?
H41A C41 H41B 109.5 . . ?
C42 C41 H41C 109.5 . . ?
H41A C41 H41C 109.5 . . ?
H41B C41 H41C 109.5 . . ?
C47 C42 C43 118.1(5) . . ?
C47 C42 C41 119.9(6) . . ?
C43 C42 C41 121.9(6) . . ?
C44 C43 C42 121.1(5) . . ?
C44 C43 H43 119.5 . . ?
C42 C43 H43 119.5 . . ?
C45 C44 C43 119.8(6) . . ?
C45 C44 H44 120.1 . . ?
C43 C44 H44 120.1 . . ?
C44 C45 C46 119.6(6) . . ?
C44 C45 H45 120.2 . . ?
C46 C45 H45 120.2 . . ?
C47 C46 C45 122.2(5) . . ?
C47 C46 H46 118.9 . . ?
C45 C46 H46 118.9 . . ?
C46 C47 C42 119.3(5) . . ?
C46 C47 H47 120.3 . . ?
C42 C47 H47 120.3 . . ?
C1 N1 C10 111.1(2) . . ?
C1 N1 C11 110.4(3) . . ?
C10 N1 C11 107.7(3) . . ?
C1 N1 Zr01 99.85(19) . . ?
C10 N1 Zr01 116.9(2) . . ?
C11 N1 Zr01 110.80(18) . . ?
C3 N2 C2 110.5(3) . . ?
C3 N2 Zr01 122.9(2) . . ?
C2 N2 Zr01 123.3(2) . . ?
C6 N3 C5 110.8(3) . . ?
C6 N3 C18 110.9(3) . . ?
C5 N3 C18 108.5(3) . . ?
C6 N3 Zr01 99.88(19) . . ?
C5 N3 Zr01 116.0(2) . . ?
C18 N3 Zr01 110.58(19) . . ?
C7 N4 C8 110.0(2) . . ?
C7 N4 Zr01 124.9(2) . . ?
C8 N4 Zr01 122.3(2) . . ?
C25 N5 N6 118.8(3) . . ?
C25 N5 Zr01 134.6(2) . . ?
N6 N5 Zr01 99.72(18) . . ?
C31 N6 N5 116.9(3) . . ?
C31 N6 C37 116.4(3) . . ?
N5 N6 C37 117.5(2) . . ?
C31 N6 Zr01 129.13(19) . . ?
N5 N6 Zr01 49.74(14) . . ?
C37 N6 Zr01 110.50(19) . . ?
N2 Zr01 N4 115.24(11) . . ?
N2 Zr01 N5 114.48(11) . . ?
N4 Zr01 N5 117.99(11) . . ?
N2 Zr01 N1 70.76(10) . . ?
N4 Zr01 N1 80.34(11) . . ?
N5 Zr01 N1 83.29(10) . . ?
N2 Zr01 Cl1 96.68(8) . . ?
N4 Zr01 Cl1 125.93(9) . . ?
N5 Zr01 Cl1 81.07(7) . . ?
N1 Zr01 Cl1 153.56(7) . . ?
N2 Zr01 N3 80.40(11) . . ?
N4 Zr01 N3 69.57(10) . . ?
N5 Zr01 N3 153.07(9) . . ?
N1 Zr01 N3 123.53(9) . . ?
Cl1 Zr01 N3 74.73(6) . . ?
N2 Zr01 N6 143.65(10) . . ?
N4 Zr01 N6 89.91(9) . . ?
N5 Zr01 N6 30.54(9) . . ?
N1 Zr01 N6 89.56(8) . . ?
Cl1 Zr01 N6 87.73(6) . . ?
N3 Zr01 N6 134.99(9) . . ?

loop_
_geom_bond_atom_site_label_1
_geom_bond_atom_site_label_2
_geom_bond_distance
_geom_bond_site_symmetry_2
_geom_bond_publ_flag
C1 N1 1.479(4) . ?
C1 C2 1.529(4) . ?
C1 H1A 0.9900 . ?
C1 H1B 0.9900 . ?
C2 N2 1.477(4) . ?
C2 H2A 0.9900 . ?
C2 H2B 0.9900 . ?
C3 N2 1.471(4) . ?
C3 C4 1.542(5) . ?
C3 H3A 0.9900 . ?
C3 H3B 0.9900 . ?
C4 C5 1.531(5) . ?
C4 H4A 0.9900 . ?
C4 H4B 0.9900 . ?
C5 N3 1.495(4) . ?
C5 H5A 0.9900 . ?
C5 H5B 0.9900 . ?
C6 N3 1.489(4) . ?
C6 C7 1.518(5) . ?
C6 H6A 0.9900 . ?
C6 H6B 0.9900 . ?
C7 N4 1.468(4) . ?
C7 H7A 0.9900 . ?
C7 H7B 0.9900 . ?
C8 N4 1.471(4) . ?
C8 C9 1.527(5) . ?
C8 H8A 0.9900 . ?
C8 H8B 0.9900 . ?
C9 C10 1.535(5) . ?
C9 H9A 0.9900 . ?
C9 H9B 0.9900 . ?
C10 N1 1.498(4) . ?
C10 H10A 0.9900 . ?
C10 H10B 0.9900 . ?
C11 N1 1.524(4) . ?
C11 C12 1.533(5) . ?
C11 H11A 0.9900 . ?
C11 H11B 0.9900 . ?
C12 C13 1.388(5) . ?
C12 C17 1.392(5) . ?
C13 C14 1.395(5) . ?
C13 H13 0.9500 . ?
C14 C15 1.369(6) . ?
C14 H14 0.9500 . ?
C15 C16 1.387(6) . ?
C15 H15 0.9500 . ?
C16 C17 1.398(5) . ?
C16 H16 0.9500 . ?
C17 H17 0.9500 . ?
C18 N3 1.512(4) . ?
C18 C19 1.518(5) . ?
C18 H18A 0.9900 . ?
C18 H18B 0.9900 . ?
C19 C20 1.387(5) . ?
C19 C24 1.400(5) . ?
C20 C21 1.399(5) . ?
C20 H20 0.9500 . ?
C21 C22 1.384(6) . ?
C21 H21 0.9500 . ?
C22 C23 1.369(6) . ?
C22 H22 0.9500 . ?
C23 C24 1.379(6) . ?
C23 H23 0.9500 . ?
C24 H24 0.9500 . ?
C25 C26 1.401(4) . ?
C25 N5 1.404(4) . ?
C25 C30 1.408(5) . ?
C26 C27 1.403(5) . ?
C26 H26 0.9500 . ?
C27 C28 1.375(5) . ?
C27 H27 0.9500 . ?
C28 C29 1.381(5) . ?
C28 H28 0.9500 . ?
C29 C30 1.387(5) . ?
C29 H29 0.9500 . ?
C30 H30 0.9500 . ?
C31 C36 1.390(5) . ?
C31 C32 1.410(5) . ?
C31 N6 1.432(4) . ?
C32 C33 1.382(5) . ?
C32 H32 0.9500 . ?
C33 C34 1.397(5) . ?
C33 H33 0.9500 . ?
C34 C35 1.391(5) . ?
C34 H34 0.9500 . ?
C35 C36 1.403(4) . ?
C35 H35 0.9500 . ?
C36 H36 0.9500 . ?
C37 N6 1.495(4) . ?
C37 C38 1.528(5) . ?
C37 H37A 0.9900 . ?
C37 H37B 0.9900 . ?
C38 C39 1.541(6) . ?
C38 H38A 0.9900 . ?
C38 H38B 0.9900 . ?
C39 C40 1.485(7) . ?
C39 H39A 0.9900 . ?
C39 H39B 0.9900 . ?
C40 H40A 0.9800 . ?
C40 H40B 0.9800 . ?
C40 H40C 0.9800 . ?
C41 C42 1.509(7) . ?
C41 H41A 0.9800 . ?
C41 H41B 0.9800 . ?
C41 H41C 0.9800 . ?
C42 C47 1.372(6) . ?
C42 C43 1.399(8) . ?
C43 C44 1.387(8) . ?
C43 H43 0.9500 . ?
C44 C45 1.331(7) . ?
C44 H44 0.9500 . ?
C45 C46 1.380(7) . ?
C45 H45 0.9500 . ?
C46 C47 1.363(6) . ?
C46 H46 0.9500 . ?
C47 H47 0.9500 . ?
N1 Zr01 2.522(3) . ?
N2 Zr01 2.066(3) . ?
N3 Zr01 2.578(3) . ?
N4 Zr01 2.075(3) . ?
N5 N6 1.437(4) . ?
N5 Zr01 2.158(3) . ?
N6 Zr01 2.788(3) . ?
Zr01 Cl1 2.5624(15) . ?

loop_
_geom_torsion_atom_site_label_1
_geom_torsion_atom_site_label_2
_geom_torsion_atom_site_label_3
_geom_torsion_atom_site_label_4
_geom_torsion
_geom_torsion_site_symmetry_1
_geom_torsion_site_symmetry_2
_geom_torsion_site_symmetry_3
_geom_torsion_site_symmetry_4
_geom_torsion_publ_flag
N1 C1 C2 N2 38.0(4) . . . . ?
N2 C3 C4 C5 -69.1(4) . . . . ?
C3 C4 C5 N3 59.8(4) . . . . ?
N3 C6 C7 N4 37.7(4) . . . . ?
N4 C8 C9 C10 -68.6(4) . . . . ?
C8 C9 C10 N1 60.0(4) . . . . ?
N1 C11 C12 C13 94.7(4) . . . . ?
N1 C11 C12 C17 -87.9(4) . . . . ?
C17 C12 C13 C14 1.7(5) . . . . ?
C11 C12 C13 C14 179.2(3) . . . . ?
C12 C13 C14 C15 -1.3(6) . . . . ?
C13 C14 C15 C16 0.3(6) . . . . ?
C14 C15 C16 C17 0.2(6) . . . . ?
C13 C12 C17 C16 -1.2(5) . . . . ?
C11 C12 C17 C16 -178.6(3) . . . . ?
C15 C16 C17 C12 0.2(6) . . . . ?
N3 C18 C19 C20 -92.7(4) . . . . ?
N3 C18 C19 C24 89.6(4) . . . . ?
C24 C19 C20 C21 -1.0(6) . . . . ?
C18 C19 C20 C21 -178.7(4) . . . . ?
C19 C20 C21 C22 0.5(7) . . . . ?
C20 C21 C22 C23 0.3(7) . . . . ?
C21 C22 C23 C24 -0.5(7) . . . . ?
C22 C23 C24 C19 -0.1(7) . . . . ?
C20 C19 C24 C23 0.8(6) . . . . ?
C18 C19 C24 C23 178.6(4) . . . . ?
N5 C25 C26 C27 179.8(3) . . . . ?
C30 C25 C26 C27 0.6(5) . . . . ?
C25 C26 C27 C28 -0.3(5) . . . . ?
C26 C27 C28 C29 0.1(6) . . . . ?
C27 C28 C29 C30 -0.3(6) . . . . ?
C28 C29 C30 C25 0.6(6) . . . . ?
C26 C25 C30 C29 -0.8(5) . . . . ?
N5 C25 C30 C29 180.0(3) . . . . ?
C36 C31 C32 C33 3.9(5) . . . . ?
N6 C31 C32 C33 -173.6(3) . . . . ?
C31 C32 C33 C34 -1.4(5) . . . . ?
C32 C33 C34 C35 -1.8(5) . . . . ?
C33 C34 C35 C36 2.6(5) . . . . ?
C32 C31 C36 C35 -3.2(5) . . . . ?
N6 C31 C36 C35 174.3(3) . . . . ?
C34 C35 C36 C31 -0.1(5) . . . . ?
N6 C37 C38 C39 -178.8(3) . . . . ?
C37 C38 C39 C40 174.0(4) . . . . ?
C47 C42 C43 C44 1.0(9) . . . . ?
C41 C42 C43 C44 -179.1(6) . . . . ?
C42 C43 C44 C45 -0.3(10) . . . . ?
C43 C44 C45 C46 -0.2(9) . . . . ?
C44 C45 C46 C47 0.1(9) . . . . ?
C45 C46 C47 C42 0.7(8) . . . . ?
C43 C42 C47 C46 -1.2(7) . . . . ?
C41 C42 C47 C46 178.9(5) . . . . ?
C2 C1 N1 C10 -176.4(3) . . . . ?
C2 C1 N1 C11 64.3(3) . . . . ?
C2 C1 N1 Zr01 -52.4(3) . . . . ?
C9 C10 N1 C1 63.9(4) . . . . ?
C9 C10 N1 C11 -175.1(3) . . . . ?
C9 C10 N1 Zr01 -49.7(4) . . . . ?
C12 C11 N1 C1 64.3(4) . . . . ?
C12 C11 N1 C10 -57.1(4) . . . . ?
C12 C11 N1 Zr01 174.0(2) . . . . ?
C4 C3 N2 C2 -82.3(4) . . . . ?
C4 C3 N2 Zr01 77.5(3) . . . . ?
C1 C2 N2 C3 163.9(3) . . . . ?
C1 C2 N2 Zr01 4.2(4) . . . . ?
C7 C6 N3 C5 -174.0(3) . . . . ?
C7 C6 N3 C18 65.5(4) . . . . ?
C7 C6 N3 Zr01 -51.2(3) . . . . ?
C4 C5 N3 C6 65.2(4) . . . . ?
C4 C5 N3 C18 -172.9(3) . . . . ?
C4 C5 N3 Zr01 -47.8(4) . . . . ?
C19 C18 N3 C6 68.8(4) . . . . ?
C19 C18 N3 C5 -53.1(4) . . . . ?
C19 C18 N3 Zr01 178.6(2) . . . . ?
C6 C7 N4 C8 165.4(3) . . . . ?
C6 C7 N4 Zr01 4.1(4) . . . . ?
C9 C8 N4 C7 -85.3(3) . . . . ?
C9 C8 N4 Zr01 76.6(3) . . . . ?
C26 C25 N5 N6 -9.7(5) . . . . ?
C30 C25 N5 N6 169.5(3) . . . . ?
C26 C25 N5 Zr01 -154.1(3) . . . . ?
C30 C25 N5 Zr01 25.1(5) . . . . ?
C36 C31 N6 N5 -14.2(4) . . . . ?
C32 C31 N6 N5 163.2(3) . . . . ?
C36 C31 N6 C37 131.9(3) . . . . ?
C32 C31 N6 C37 -50.7(4) . . . . ?
C36 C31 N6 Zr01 -72.8(4) . . . . ?
C32 C31 N6 Zr01 104.7(3) . . . . ?
C25 N5 N6 C31 85.0(3) . . . . ?
Zr01 N5 N6 C31 -119.9(2) . . . . ?
C25 N5 N6 C37 -60.8(4) . . . . ?
Zr01 N5 N6 C37 94.4(3) . . . . ?
C25 N5 N6 Zr01 -155.2(3) . . . . ?
C38 C37 N6 C31 101.8(4) . . . . ?
C38 C37 N6 N5 -112.3(3) . . . . ?
C38 C37 N6 Zr01 -58.0(3) . . . . ?
C3 N2 Zr01 N4 -113.8(2) . . . . ?
C2 N2 Zr01 N4 43.4(3) . . . . ?
C3 N2 Zr01 N5 104.5(3) . . . . ?
C2 N2 Zr01 N5 -98.3(3) . . . . ?
C3 N2 Zr01 N1 177.3(3) . . . . ?
C2 N2 Zr01 N1 -25.4(2) . . . . ?
C3 N2 Zr01 Cl1 21.3(2) . . . . ?
C2 N2 Zr01 Cl1 178.5(2) . . . . ?
C3 N2 Zr01 N3 -51.9(2) . . . . ?
C2 N2 Zr01 N3 105.3(3) . . . . ?
C3 N2 Zr01 N6 116.5(3) . . . . ?
C2 N2 Zr01 N6 -86.2(3) . . . . ?
C7 N4 Zr01 N2 43.2(3) . . . . ?
C8 N4 Zr01 N2 -115.9(3) . . . . ?
C7 N4 Zr01 N5 -176.5(2) . . . . ?
C8 N4 Zr01 N5 24.4(3) . . . . ?
C7 N4 Zr01 N1 106.5(3) . . . . ?
C8 N4 Zr01 N1 -52.6(2) . . . . ?
C7 N4 Zr01 Cl1 -76.8(3) . . . . ?
C8 N4 Zr01 Cl1 124.1(2) . . . . ?
C7 N4 Zr01 N3 -24.9(2) . . . . ?
C8 N4 Zr01 N3 176.0(3) . . . . ?
C7 N4 Zr01 N6 -163.9(3) . . . . ?
C8 N4 Zr01 N6 36.9(2) . . . . ?
C25 N5 Zr01 N2 -45.3(3) . . . . ?
N6 N5 Zr01 N2 165.89(16) . . . . ?
C25 N5 Zr01 N4 174.1(3) . . . . ?
N6 N5 Zr01 N4 25.3(2) . . . . ?
C25 N5 Zr01 N1 -110.6(3) . . . . ?
N6 N5 Zr01 N1 100.60(17) . . . . ?
C25 N5 Zr01 Cl1 48.1(3) . . . . ?
N6 N5 Zr01 Cl1 -100.79(17) . . . . ?
C25 N5 Zr01 N3 74.2(4) . . . . ?
N6 N5 Zr01 N3 -74.7(3) . . . . ?
C25 N5 Zr01 N6 148.8(4) . . . . ?
C1 N1 Zr01 N2 40.98(19) . . . . ?
C10 N1 Zr01 N2 160.8(2) . . . . ?
C11 N1 Zr01 N2 -75.4(2) . . . . ?
C1 N1 Zr01 N4 -80.2(2) . . . . ?
C10 N1 Zr01 N4 39.6(2) . . . . ?
C11 N1 Zr01 N4 163.4(2) . . . . ?
C1 N1 Zr01 N5 159.9(2) . . . . ?
C10 N1 Zr01 N5 -80.3(2) . . . . ?
C11 N1 Zr01 N5 43.4(2) . . . . ?
C1 N1 Zr01 Cl1 105.8(2) . . . . ?
C10 N1 Zr01 Cl1 -134.4(2) . . . . ?
C11 N1 Zr01 Cl1 -10.6(3) . . . . ?
C1 N1 Zr01 N3 -22.7(2) . . . . ?
C10 N1 Zr01 N3 97.1(2) . . . . ?
C11 N1 Zr01 N3 -139.1(2) . . . . ?
C1 N1 Zr01 N6 -170.17(19) . . . . ?
C10 N1 Zr01 N6 -50.4(2) . . . . ?
C11 N1 Zr01 N6 73.4(2) . . . . ?
C6 N3 Zr01 N2 -82.0(2) . . . . ?
C5 N3 Zr01 N2 37.1(2) . . . . ?
C18 N3 Zr01 N2 161.2(2) . . . . ?
C6 N3 Zr01 N4 39.7(2) . . . . ?
C5 N3 Zr01 N4 158.7(2) . . . . ?
C18 N3 Zr01 N4 -77.2(2) . . . . ?
C6 N3 Zr01 N5 151.5(2) . . . . ?
C5 N3 Zr01 N5 -89.4(3) . . . . ?
C18 N3 Zr01 N5 34.7(3) . . . . ?
C6 N3 Zr01 N1 -22.8(2) . . . . ?
C5 N3 Zr01 N1 96.2(2) . . . . ?
C18 N3 Zr01 N1 -139.68(19) . . . . ?
C6 N3 Zr01 Cl1 178.3(2) . . . . ?
C5 N3 Zr01 Cl1 -62.6(2) . . . . ?
C18 N3 Zr01 Cl1 61.48(18) . . . . ?
C6 N3 Zr01 N6 107.7(2) . . . . ?
C5 N3 Zr01 N6 -133.3(2) . . . . ?
C18 N3 Zr01 N6 -9.2(2) . . . . ?
C31 N6 Zr01 N2 72.3(3) . . . . ?
N5 N6 Zr01 N2 -22.0(2) . . . . ?
C37 N6 Zr01 N2 -131.2(2) . . . . ?
C31 N6 Zr01 N4 -63.5(3) . . . . ?
N5 N6 Zr01 N4 -157.83(18) . . . . ?
C37 N6 Zr01 N4 92.9(2) . . . . ?
C31 N6 Zr01 N5 94.3(3) . . . . ?
C37 N6 Zr01 N5 -109.2(3) . . . . ?
C31 N6 Zr01 N1 16.8(3) . . . . ?
N5 N6 Zr01 N1 -77.48(18) . . . . ?
C37 N6 Zr01 N1 173.3(2) . . . . ?
C31 N6 Zr01 Cl1 170.5(3) . . . . ?
N5 N6 Zr01 Cl1 76.21(17) . . . . ?
C37 N6 Zr01 Cl1 -33.02(19) . . . . ?
C31 N6 Zr01 N3 -123.9(3) . . . . ?
N5 N6 Zr01 N3 141.85(17) . . . . ?
C37 N6 Zr01 N3 32.6(2) . . . . ?
